data_4314980
loop_
_publ_author_name
'Shigehisa Akine'
'Satoko Kagiyama'
'Tatsuya Nabeshima'

_publ_contact_author_address
;
Tsukuba, Ibaraki 305-8571, Japan
;
_publ_contact_author_email akine@chem.tsukuba.ac.jp
_publ_contact_author_fax +81-29-853-4527
_publ_contact_author_name 'Shigehisa Akine'
_publ_contact_author_phone +81-29-853-4527
_publ_section_title
;
 Modulation of Multimetal Complexation Behavior of Tetraoxime Ligand by
 Covalent Transformation of Olefinic Functionalities
;
_journal_name_full 'Inorganic Chemistry'
_journal_page_first 2141
_journal_page_last 2152
_journal_paper_doi 10.1021/ic9019926
_journal_volume 49
_journal_year 2010
_chemical_formula_moiety 'C39 H40 Cl3 La N4 O16 Zn2'
_chemical_formula_sum 'C39 H40 Cl3 La N4 O16 Zn2'
_chemical_formula_weight 1196.75
_chemical_name_common LZn2La(OAc)3(CHCl3)
_chemical_name_systematic
; 
 ? 
;
_space_group_IT_number 2
_symmetry_cell_setting triclinic
_symmetry_space_group_name_Hall '-P 1'
_symmetry_space_group_name_H-M 'P -1'
_atom_sites_solution_hydrogens geom
_atom_sites_solution_primary direct
_atom_sites_solution_secondary difmap
_audit_creation_method SHELXL-97
_cell_angle_alpha 115.026(14)
_cell_angle_beta 94.160(17)
_cell_angle_gamma 93.458(17)
_cell_formula_units_Z 2
_cell_length_a 12.836(5)
_cell_length_b 13.302(5)
_cell_length_c 14.564(5)
_cell_measurement_reflns_used 21394
_cell_measurement_temperature 120
_cell_measurement_theta_max 27.00
_cell_measurement_theta_min 3.01
_cell_volume 2235.9(15)
_computing_cell_refinement 'Rapid AUTO (Rigaku Corp.)'
_computing_data_collection 'Rapid AUTO (Rigaku Corp.)'
_computing_data_reduction 'Rapid AUTO (Rigaku Corp.)'
_computing_molecular_graphics ORTEP-3
_computing_publication_material ORTEP-3
_computing_structure_refinement 'SHELXL-97 (Sheldrick, 1997)'
_computing_structure_solution 'DIRDIF99 (Beurskens et al., 1999)'
_diffrn_ambient_temperature 120
_diffrn_measured_fraction_theta_full 0.996
_diffrn_measured_fraction_theta_max 0.996
_diffrn_measurement_device_type 'Rigaku R-AXIS Rapid'
_diffrn_measurement_method IP
_diffrn_radiation_monochromator graphite
_diffrn_radiation_source 'fine-focus sealed tube'
_diffrn_radiation_type MoK\a
_diffrn_radiation_wavelength 0.71069
_diffrn_reflns_av_R_equivalents 0.0297
_diffrn_reflns_av_sigmaI/netI 0.0391
_diffrn_reflns_limit_h_max 16
_diffrn_reflns_limit_h_min -16
_diffrn_reflns_limit_k_max 16
_diffrn_reflns_limit_k_min -16
_diffrn_reflns_limit_l_max 16
_diffrn_reflns_limit_l_min -18
_diffrn_reflns_number 21394
_diffrn_reflns_theta_full 27.00
_diffrn_reflns_theta_max 27.00
_diffrn_reflns_theta_min 3.01
_diffrn_standards_decay_% 0
_diffrn_standards_interval_count 0
_diffrn_standards_interval_time 0
_diffrn_standards_number 0
_exptl_absorpt_coefficient_mu 2.256
_exptl_absorpt_correction_T_max 0.6611
_exptl_absorpt_correction_T_min 0.4655
_exptl_absorpt_correction_type multi-scan
_exptl_absorpt_process_details 'Rapid AUTO (Rigaku Corp.)'
_exptl_crystal_colour yellow
_exptl_crystal_density_diffrn 1.778
_exptl_crystal_density_method 'not measured'
_exptl_crystal_description prismatic
_exptl_crystal_F_000 1196
_exptl_crystal_size_max 0.40
_exptl_crystal_size_mid 0.20
_exptl_crystal_size_min 0.20
_refine_diff_density_max 1.953
_refine_diff_density_min -2.084
_refine_diff_density_rms 0.169
_refine_ls_extinction_method none
_refine_ls_goodness_of_fit_ref 1.098
_refine_ls_hydrogen_treatment constr
_refine_ls_matrix_type full
_refine_ls_number_parameters 608
_refine_ls_number_reflns 9716
_refine_ls_number_restraints 33
_refine_ls_restrained_S_all 1.101
_refine_ls_R_factor_all 0.0532
_refine_ls_R_factor_gt 0.0468
_refine_ls_shift/su_max 0.001
_refine_ls_shift/su_mean 0.000
_refine_ls_structure_factor_coef Fsqd
_refine_ls_weighting_details 'calc w=1/[\s^2^(Fo^2^)+(0.0949P)^2^+2.2653P] where P=(Fo^2^+2Fc^2^)/3'
_refine_ls_weighting_scheme calc
_refine_ls_wR_factor_gt 0.1382
_refine_ls_wR_factor_ref 0.1408
_reflns_number_gt 8495
_reflns_number_total 9716
_reflns_threshold_expression >2sigma(I)
_cod_data_source_file ic9019926_si_001_16.cif
_cod_data_source_block allyl-LZn2La
_cod_original_cell_volume 2236.0(14)
_cod_database_code 4314980

loop_
_symmetry_equiv_pos_as_xyz
'x, y, z'
'-x, -y, -z'

loop_
_atom_site_label
_atom_site_type_symbol
_atom_site_fract_x
_atom_site_fract_y
_atom_site_fract_z
_atom_site_U_iso_or_equiv
_atom_site_adp_type
_atom_site_occupancy
_atom_site_symmetry_multiplicity
_atom_site_calc_flag
_atom_site_refinement_flags
_atom_site_disorder_assembly
_atom_site_disorder_group
La1 La 0.242108(16) 0.330497(17) 0.155686(16) 0.01923(9) Uani 1 1 d . . .
Zn1 Zn 0.20815(4) 0.51904(4) 0.39699(3) 0.02131(12) Uani 1 1 d . . .
Zn2 Zn 0.05969(4) 0.22756(4) -0.06794(3) 0.02102(12) Uani 1 1 d . . .
C1 C 0.4710(3) 0.5804(4) 0.4417(3) 0.0254(8) Uani 1 1 d . . .
C2 C 0.4312(3) 0.4896(3) 0.3489(3) 0.0229(8) Uani 1 1 d . . .
C3 C 0.4991(3) 0.4515(3) 0.2714(3) 0.0236(8) Uani 1 1 d . . .
C4 C 0.6006(3) 0.4998(4) 0.2844(3) 0.0284(9) Uani 1 1 d . . .
H1 H 0.6442 0.4727 0.2309 0.034 Uiso 1 1 calc R . .
C5 C 0.6381(3) 0.5889(4) 0.3774(4) 0.0342(10) Uani 1 1 d . . .
H2 H 0.7078 0.6228 0.3873 0.041 Uiso 1 1 calc R . .
C6 C 0.5749(4) 0.6273(4) 0.4540(3) 0.0317(10) Uani 1 1 d . . .
H3 H 0.6018 0.6873 0.5172 0.038 Uiso 1 1 calc R . .
O1 O 0.3361(2) 0.4368(2) 0.3307(2) 0.0220(6) Uani 1 1 d . . .
O2 O 0.4530(2) 0.3600(2) 0.1827(2) 0.0254(6) Uani 1 1 d . . .
C7 C 0.5171(3) 0.3144(4) 0.1003(3) 0.0272(9) Uani 1 1 d . . .
H4 H 0.4812 0.2427 0.0484 0.033 Uiso 1 1 calc R . .
H5 H 0.5845 0.2988 0.1267 0.033 Uiso 1 1 calc R . .
C8 C 0.5394(4) 0.3905(4) 0.0505(3) 0.0299(9) Uani 1 1 d . . .
H6 H 0.4892 0.4402 0.0507 0.036 Uiso 1 1 calc R . .
C9 C 0.6243(4) 0.3918(4) 0.0070(4) 0.0356(10) Uani 1 1 d . . .
H7 H 0.6757 0.3429 0.0058 0.043 Uiso 1 1 calc R . .
H8 H 0.6348 0.4416 -0.0235 0.043 Uiso 1 1 calc R . .
C10 C 0.4127(3) 0.6255(4) 0.5289(3) 0.0269(9) Uani 1 1 d . . .
H9 H 0.4508 0.6766 0.5915 0.032 Uiso 1 1 calc R . .
N1 N 0.3143(3) 0.6033(3) 0.5300(3) 0.0252(7) Uani 1 1 d . . .
O3 O 0.2829(2) 0.6622(3) 0.6283(2) 0.0304(7) Uani 1 1 d . . .
C11 C 0.1852(3) 0.6104(4) 0.6372(3) 0.0289(9) Uani 1 1 d . . .
H10 H 0.1899 0.6042 0.7028 0.035 Uiso 1 1 calc R . .
H11 H 0.1720 0.5340 0.5815 0.035 Uiso 1 1 calc R . .
C12 C 0.0960(4) 0.6751(4) 0.6323(3) 0.0318(10) Uani 1 1 d . . .
H12 H 0.0299 0.6309 0.6294 0.038 Uiso 1 1 calc R . .
H13 H 0.1022 0.7444 0.6963 0.038 Uiso 1 1 calc R . .
O4 O 0.0875(3) 0.7049(2) 0.5479(2) 0.0304(7) Uani 1 1 d . . .
N2 N 0.0754(3) 0.6098(3) 0.4517(3) 0.0248(7) Uani 1 1 d . . .
C13 C -0.0004(3) 0.6209(3) 0.3950(3) 0.0261(8) Uani 1 1 d . . .
H14 H -0.0433 0.6788 0.4278 0.031 Uiso 1 1 calc R . .
C14 C -0.0272(3) 0.5549(3) 0.2869(3) 0.0225(8) Uani 1 1 d . . .
C15 C 0.0342(3) 0.4729(3) 0.2274(3) 0.0217(8) Uani 1 1 d . . .
C16 C 0.0110(3) 0.4223(3) 0.1195(3) 0.0209(8) Uani 1 1 d . . .
C17 C -0.0772(3) 0.4468(3) 0.0738(3) 0.0231(8) Uani 1 1 d . . .
C18 C -0.1391(3) 0.5277(3) 0.1359(3) 0.0260(8) Uani 1 1 d . . .
H15 H -0.1990 0.5453 0.1054 0.031 Uiso 1 1 calc R . .
C19 C -0.1144(3) 0.5813(3) 0.2390(3) 0.0258(8) Uani 1 1 d . . .
H16 H -0.1562 0.6368 0.2790 0.031 Uiso 1 1 calc R . .
O5 O 0.1128(2) 0.4376(2) 0.2642(2) 0.0225(6) Uani 1 1 d . . .
O6 O 0.0789(2) 0.3538(2) 0.0684(2) 0.0219(6) Uani 1 1 d . . .
C20 C -0.1056(3) 0.3969(3) -0.0355(3) 0.0242(8) Uani 1 1 d . . .
H17 H -0.1598 0.4267 -0.0614 0.029 Uiso 1 1 calc R . .
N3 N -0.0624(3) 0.3153(3) -0.0999(3) 0.0236(7) Uani 1 1 d . . .
O7 O -0.1082(3) 0.2886(3) -0.1994(2) 0.0295(7) Uani 1 1 d . . .
C21 C -0.0598(4) 0.1990(4) -0.2718(3) 0.0289(9) Uani 1 1 d . . .
H18 H 0.0151 0.2048 -0.2469 0.035 Uiso 1 1 calc R . .
H19 H -0.0632 0.2056 -0.3371 0.035 Uiso 1 1 calc R . .
C22 C -0.1118(4) 0.0860(4) -0.2903(3) 0.0319(10) Uani 1 1 d . . .
H20 H -0.1825 0.0757 -0.3270 0.038 Uiso 1 1 calc R . .
H21 H -0.0706 0.0282 -0.3359 0.038 Uiso 1 1 calc R . .
O8 O -0.1229(2) 0.0670(3) -0.2011(2) 0.0276(6) Uani 1 1 d . . .
N4 N -0.0235(3) 0.0742(3) -0.1471(3) 0.0241(7) Uani 1 1 d . . .
C23 C -0.0088(3) -0.0180(3) -0.1420(3) 0.0231(8) Uani 1 1 d . . .
H22 H -0.0607 -0.0793 -0.1774 0.028 Uiso 1 1 calc R . .
C24 C 0.0804(3) -0.0355(3) -0.0866(3) 0.0225(8) Uani 1 1 d . . .
C25 C 0.1525(3) 0.0519(3) -0.0140(3) 0.0221(8) Uani 1 1 d . . .
C26 C 0.2395(3) 0.0232(3) 0.0328(3) 0.0240(8) Uani 1 1 d . . .
C27 C 0.2517(4) -0.0868(4) 0.0116(3) 0.0293(9) Uani 1 1 d . . .
H23 H 0.3103 -0.1048 0.0435 0.035 Uiso 1 1 calc R . .
C28 C 0.1771(4) -0.1720(4) -0.0572(3) 0.0298(9) Uani 1 1 d . . .
H24 H 0.1849 -0.2475 -0.0714 0.036 Uiso 1 1 calc R . .
C29 C 0.0936(4) -0.1466(3) -0.1038(3) 0.0271(9) Uani 1 1 d . . .
H25 H 0.0429 -0.2050 -0.1490 0.033 Uiso 1 1 calc R . .
O9 O 0.1416(2) 0.1578(2) 0.0142(2) 0.0230(6) Uani 1 1 d . . .
O10 O 0.3064(2) 0.1141(2) 0.1006(2) 0.0264(6) Uani 1 1 d . A .
C30 C 0.3737(4) 0.0990(4) 0.1772(4) 0.0431(11) Uani 1 1 d DU . .
H26 H 0.3358 0.0471 0.1989 0.052 Uiso 0.829(11) 1 calc PR A 1
H27 H 0.3906 0.1715 0.2375 0.052 Uiso 0.829(11) 1 calc PR A 1
H28 H 0.3829 0.1745 0.2343 0.052 Uiso 0.171(11) 1 calc PR A 2
H29 H 0.3261 0.0542 0.1994 0.052 Uiso 0.171(11) 1 calc PR A 2
C31 C 0.4731(5) 0.0538(6) 0.1380(7) 0.0504(17) Uani 0.829(11) 1 d PDU A 1
H30 H 0.5094 0.0845 0.0997 0.060 Uiso 0.829(11) 1 calc PR A 1
C32 C 0.5131(8) -0.0285(8) 0.1545(8) 0.078(3) Uani 0.829(11) 1 d PDU A 1
H31 H 0.4779 -0.0603 0.1926 0.094 Uiso 0.829(11) 1 calc PR A 1
H32 H 0.5767 -0.0550 0.1282 0.094 Uiso 0.829(11) 1 calc PR A 1
C33 C 0.4740(15) 0.057(3) 0.185(3) 0.050(4) Uani 0.171(11) 1 d PDU A 2
H33 H 0.4727 -0.0045 0.2019 0.060 Uiso 0.171(11) 1 calc PR A 2
C34 C 0.5671(15) 0.095(3) 0.173(3) 0.055(4) Uani 0.171(11) 1 d PDU A 2
H34 H 0.5735 0.1567 0.1563 0.066 Uiso 0.171(11) 1 calc PR A 2
H35 H 0.6275 0.0602 0.1804 0.066 Uiso 0.171(11) 1 calc PR A 2
O11 O 0.2860(2) 0.5292(2) 0.1869(2) 0.0260(6) Uani 1 1 d . . .
O12 O 0.2568(2) 0.6417(2) 0.3471(2) 0.0264(6) Uani 1 1 d . . .
C35 C 0.2947(3) 0.6220(3) 0.2653(3) 0.0250(8) Uani 1 1 d . . .
C36 C 0.3595(4) 0.7179(4) 0.2595(4) 0.0366(11) Uani 1 1 d . . .
H36 H 0.3471 0.7881 0.3158 0.055 Uiso 1 1 calc R . .
H37 H 0.3392 0.7206 0.1944 0.055 Uiso 1 1 calc R . .
H38 H 0.4341 0.7069 0.2644 0.055 Uiso 1 1 calc R . .
O13 O 0.1881(2) 0.2463(2) 0.2716(2) 0.0263(6) Uani 1 1 d . . .
O14 O 0.1714(2) 0.3808(2) 0.4266(2) 0.0242(6) Uani 1 1 d . . .
C37 C 0.1766(3) 0.2810(3) 0.3647(3) 0.0235(8) Uani 1 1 d . . .
C38 C 0.1670(4) 0.1939(4) 0.4055(3) 0.0321(10) Uani 1 1 d . . .
H39 H 0.0929 0.1664 0.3986 0.048 Uiso 1 1 calc R . .
H40 H 0.1950 0.2271 0.4776 0.048 Uiso 1 1 calc R . .
H41 H 0.2068 0.1318 0.3669 0.048 Uiso 1 1 calc R . .
O15 O 0.2975(2) 0.3070(3) -0.0142(2) 0.0291(7) Uani 1 1 d . . .
O16 O 0.1762(2) 0.2301(2) -0.1497(2) 0.0253(6) Uani 1 1 d . . .
C39 C 0.2694(3) 0.2645(4) -0.1090(3) 0.0259(8) Uani 1 1 d . . .
C40 C 0.3513(4) 0.2592(5) -0.1794(4) 0.0372(11) Uani 1 1 d . . .
H42 H 0.3270 0.2019 -0.2482 0.056 Uiso 1 1 calc R . .
H43 H 0.4170 0.2404 -0.1547 0.056 Uiso 1 1 calc R . .
H44 H 0.3633 0.3317 -0.1813 0.056 Uiso 1 1 calc R . .
Cl1 Cl 0.7703(3) 0.0514(3) 0.2820(3) 0.1369(12) Uani 1 1 d . . .
Cl2 Cl 0.6337(6) 0.0543(6) 0.4271(5) 0.313(5) Uani 1 1 d . . .
Cl3 Cl 0.8582(6) 0.0234(5) 0.4514(3) 0.223(3) Uani 1 1 d . . .
C41 C 0.7559(10) 0.0891(9) 0.4127(8) 0.114(4) Uani 1 1 d . . .
H45 H 0.7717 0.1718 0.4512 0.136 Uiso 1 1 calc R . .

loop_
_atom_site_aniso_label
_atom_site_aniso_U_11
_atom_site_aniso_U_22
_atom_site_aniso_U_33
_atom_site_aniso_U_23
_atom_site_aniso_U_13
_atom_site_aniso_U_12
La1 0.01852(13) 0.01888(13) 0.01749(13) 0.00582(9) 0.00091(9) -0.00211(9)
Zn1 0.0212(2) 0.0216(2) 0.0178(2) 0.00598(18) 0.00179(17) -0.00309(18)
Zn2 0.0226(2) 0.0186(2) 0.0192(2) 0.00669(18) -0.00050(18) -0.00315(18)
C1 0.0207(19) 0.033(2) 0.022(2) 0.0132(17) 0.0002(16) -0.0035(17)
C2 0.0220(19) 0.026(2) 0.0218(19) 0.0129(16) 0.0003(15) -0.0024(16)
C3 0.0216(19) 0.029(2) 0.0191(19) 0.0103(16) 0.0010(15) -0.0014(16)
C4 0.0211(19) 0.041(2) 0.023(2) 0.0137(18) 0.0019(16) -0.0019(18)
C5 0.021(2) 0.047(3) 0.028(2) 0.013(2) -0.0031(17) -0.012(2)
C6 0.027(2) 0.040(2) 0.022(2) 0.0110(18) -0.0024(17) -0.0098(19)
O1 0.0200(13) 0.0240(14) 0.0210(14) 0.0094(11) 0.0021(11) -0.0040(11)
O2 0.0220(14) 0.0280(15) 0.0230(14) 0.0083(12) 0.0044(11) -0.0017(12)
C7 0.025(2) 0.029(2) 0.026(2) 0.0099(17) 0.0076(16) 0.0034(17)
C8 0.027(2) 0.034(2) 0.028(2) 0.0128(18) 0.0022(17) 0.0002(18)
C9 0.031(2) 0.044(3) 0.032(2) 0.018(2) 0.0030(19) -0.002(2)
C10 0.027(2) 0.029(2) 0.0198(19) 0.0077(16) -0.0031(16) -0.0079(17)
N1 0.0283(18) 0.0268(17) 0.0177(16) 0.0074(13) 0.0038(13) -0.0038(14)
O3 0.0286(15) 0.0330(16) 0.0192(14) 0.0019(12) 0.0066(12) -0.0078(13)
C11 0.028(2) 0.030(2) 0.024(2) 0.0092(17) 0.0059(17) -0.0074(18)
C12 0.035(2) 0.034(2) 0.024(2) 0.0094(18) 0.0080(18) 0.0010(19)
O4 0.0405(17) 0.0261(15) 0.0194(14) 0.0046(12) 0.0058(13) 0.0025(13)
N2 0.0268(17) 0.0201(16) 0.0226(17) 0.0050(13) 0.0037(14) -0.0023(14)
C13 0.031(2) 0.0229(19) 0.026(2) 0.0109(16) 0.0079(17) 0.0013(17)
C14 0.0230(19) 0.0213(18) 0.0227(19) 0.0093(15) 0.0040(15) -0.0020(16)
C15 0.0191(17) 0.0200(18) 0.027(2) 0.0123(16) 0.0037(15) -0.0044(15)
C16 0.0209(18) 0.0156(17) 0.025(2) 0.0079(15) 0.0032(15) -0.0030(15)
C17 0.0209(18) 0.0204(18) 0.030(2) 0.0144(16) 0.0002(16) -0.0050(15)
C18 0.0216(19) 0.0232(19) 0.034(2) 0.0137(17) 0.0000(17) 0.0007(16)
C19 0.0242(19) 0.0227(19) 0.031(2) 0.0107(17) 0.0076(17) 0.0030(16)
O5 0.0204(13) 0.0223(13) 0.0221(14) 0.0075(11) 0.0007(11) 0.0001(11)
O6 0.0206(13) 0.0217(13) 0.0198(13) 0.0059(11) 0.0010(10) -0.0007(11)
C20 0.0205(18) 0.0229(19) 0.032(2) 0.0162(17) -0.0005(16) -0.0035(16)
N3 0.0261(17) 0.0256(17) 0.0190(16) 0.0115(14) -0.0035(13) -0.0061(14)
O7 0.0351(16) 0.0313(16) 0.0210(15) 0.0119(12) -0.0053(12) 0.0001(13)
C21 0.038(2) 0.026(2) 0.021(2) 0.0098(16) 0.0002(17) -0.0028(18)
C22 0.043(3) 0.029(2) 0.023(2) 0.0123(17) -0.0041(18) -0.0076(19)
O8 0.0260(15) 0.0317(15) 0.0254(15) 0.0151(12) -0.0053(12) -0.0079(12)
N4 0.0253(17) 0.0243(17) 0.0211(16) 0.0101(13) -0.0025(13) -0.0060(14)
C23 0.029(2) 0.0205(18) 0.0165(18) 0.0053(14) 0.0039(15) -0.0054(16)
C24 0.027(2) 0.0192(18) 0.0189(18) 0.0060(15) 0.0060(15) -0.0027(16)
C25 0.0258(19) 0.0209(18) 0.0191(18) 0.0082(15) 0.0051(15) -0.0015(16)
C26 0.028(2) 0.0229(19) 0.0200(19) 0.0078(15) 0.0051(16) 0.0002(16)
C27 0.033(2) 0.027(2) 0.031(2) 0.0146(18) 0.0067(18) 0.0073(18)
C28 0.039(2) 0.0214(19) 0.030(2) 0.0118(17) 0.0080(19) 0.0030(18)
C29 0.037(2) 0.0202(19) 0.021(2) 0.0062(15) 0.0076(17) -0.0029(17)
O9 0.0274(14) 0.0147(12) 0.0221(14) 0.0047(10) -0.0021(11) -0.0023(11)
O10 0.0276(15) 0.0227(14) 0.0264(15) 0.0090(12) -0.0021(12) 0.0015(12)
C30 0.051(3) 0.035(2) 0.040(3) 0.015(2) -0.014(2) 0.003(2)
C31 0.045(3) 0.049(3) 0.055(3) 0.024(2) -0.009(2) 0.002(2)
C32 0.077(4) 0.071(4) 0.087(4) 0.034(3) -0.006(3) 0.030(3)
C33 0.048(3) 0.049(5) 0.050(6) 0.020(4) 0.004(4) 0.009(3)
C34 0.054(3) 0.056(6) 0.054(6) 0.023(4) 0.005(4) 0.004(4)
O11 0.0305(15) 0.0242(14) 0.0228(14) 0.0105(12) 0.0017(12) -0.0026(12)
O12 0.0336(16) 0.0243(14) 0.0202(14) 0.0094(11) 0.0028(12) -0.0037(12)
C35 0.027(2) 0.0226(19) 0.026(2) 0.0125(16) -0.0037(16) -0.0041(16)
C36 0.042(3) 0.032(2) 0.033(2) 0.0125(19) 0.004(2) -0.014(2)
O13 0.0300(15) 0.0221(14) 0.0244(15) 0.0085(12) 0.0023(12) -0.0031(12)
O14 0.0248(14) 0.0227(14) 0.0230(14) 0.0085(11) 0.0028(11) -0.0032(11)
C37 0.0201(18) 0.0246(19) 0.023(2) 0.0095(16) -0.0013(15) -0.0048(16)
C38 0.045(3) 0.024(2) 0.027(2) 0.0109(17) 0.0045(19) -0.0014(19)
O15 0.0255(15) 0.0370(17) 0.0203(14) 0.0088(13) 0.0035(12) -0.0051(13)
O16 0.0253(14) 0.0249(14) 0.0252(15) 0.0106(12) 0.0028(12) -0.0006(12)
C39 0.026(2) 0.027(2) 0.024(2) 0.0097(16) 0.0046(16) 0.0012(17)
C40 0.032(2) 0.050(3) 0.028(2) 0.014(2) 0.0101(19) 0.002(2)
Cl1 0.181(4) 0.099(2) 0.114(2) 0.0355(18) 0.013(2) -0.020(2)
Cl2 0.295(8) 0.271(7) 0.200(5) -0.052(5) 0.115(5) -0.189(6)
Cl3 0.391(9) 0.174(4) 0.108(3) 0.066(3) -0.007(4) 0.056(5)
C41 0.149(11) 0.074(6) 0.094(7) 0.020(5) 0.012(7) -0.033(7)

loop_
_atom_type_symbol
_atom_type_description
_atom_type_scat_dispersion_real
_atom_type_scat_dispersion_imag
_atom_type_scat_source
C C 0.0033 0.0016 'International Tables Vol C Tables 4.2.6.8 and 6.1.1.4'
H H 0.0000 0.0000 'International Tables Vol C Tables 4.2.6.8 and 6.1.1.4'
La La -0.2871 2.4523 'International Tables Vol C Tables 4.2.6.8 and 6.1.1.4'
N N 0.0061 0.0033 'International Tables Vol C Tables 4.2.6.8 and 6.1.1.4'
O O 0.0106 0.0060 'International Tables Vol C Tables 4.2.6.8 and 6.1.1.4'
Zn Zn 0.2839 1.4301 'International Tables Vol C Tables 4.2.6.8 and 6.1.1.4'
Cl Cl 0.1484 0.1585 'International Tables Vol C Tables 4.2.6.8 and 6.1.1.4'

loop_
_geom_angle_atom_site_label_1
_geom_angle_atom_site_label_2
_geom_angle_atom_site_label_3
_geom_angle
_geom_angle_site_symmetry_1
_geom_angle_site_symmetry_3
_geom_angle_publ_flag
O5 La1 O6 62.94(9) . . ?
O5 La1 O1 73.32(10) . . ?
O6 La1 O1 133.36(9) . . ?
O5 La1 O13 69.19(10) . . ?
O6 La1 O13 106.87(10) . . ?
O1 La1 O13 69.41(9) . . ?
O5 La1 O11 73.85(10) . . ?
O6 La1 O11 81.97(10) . . ?
O1 La1 O11 70.71(10) . . ?
O13 La1 O11 131.51(10) . . ?
O5 La1 O15 134.04(10) . . ?
O6 La1 O15 77.51(10) . . ?
O1 La1 O15 129.69(9) . . ?
O13 La1 O15 149.71(10) . . ?
O11 La1 O15 78.55(10) . . ?
O5 La1 O9 107.06(10) . . ?
O6 La1 O9 62.01(9) . . ?
O1 La1 O9 152.99(9) . . ?
O13 La1 O9 85.27(10) . . ?
O11 La1 O9 136.05(10) . . ?
O15 La1 O9 70.15(10) . . ?
O5 La1 O2 130.24(9) . . ?
O6 La1 O2 147.06(9) . . ?
O1 La1 O2 59.88(9) . . ?
O13 La1 O2 106.05(10) . . ?
O11 La1 O2 75.59(10) . . ?
O15 La1 O2 74.66(10) . . ?
O9 La1 O2 122.18(9) . . ?
O5 La1 O10 134.44(9) . . ?
O6 La1 O10 119.62(9) . . ?
O1 La1 O10 102.04(9) . . ?
O13 La1 O10 67.04(10) . . ?
O11 La1 O10 148.95(9) . . ?
O15 La1 O10 84.54(10) . . ?
O9 La1 O10 57.65(9) . . ?
O2 La1 O10 74.90(9) . . ?
O5 La1 Zn1 35.92(7) . . ?
O6 La1 Zn1 97.25(7) . . ?
O1 La1 Zn1 37.43(7) . . ?
O13 La1 Zn1 65.12(7) . . ?
O11 La1 Zn1 66.49(7) . . ?
O15 La1 Zn1 145.04(8) . . ?
O9 La1 Zn1 137.84(7) . . ?
O2 La1 Zn1 95.55(7) . . ?
O10 La1 Zn1 125.97(6) . . ?
O5 La1 Zn2 92.57(7) . . ?
O6 La1 Zn2 32.10(6) . . ?
O1 La1 Zn2 165.38(7) . . ?
O13 La1 Zn2 109.65(7) . . ?
O11 La1 Zn2 102.17(7) . . ?
O15 La1 Zn2 58.31(7) . . ?
O9 La1 Zn2 34.71(7) . . ?
O2 La1 Zn2 131.96(7) . . ?
O10 La1 Zn2 90.51(6) . . ?
Zn1 La1 Zn2 128.25(2) . . ?
O5 Zn1 O1 91.67(12) . . ?
O5 Zn1 O14 86.85(12) . . ?
O1 Zn1 O14 85.64(11) . . ?
O5 Zn1 N1 176.74(12) . . ?
O1 Zn1 N1 85.57(13) . . ?
O14 Zn1 N1 94.66(13) . . ?
O5 Zn1 O12 89.21(12) . . ?
O1 Zn1 O12 86.36(12) . . ?
O14 Zn1 O12 170.97(11) . . ?
N1 Zn1 O12 88.88(13) . . ?
O5 Zn1 N2 84.76(13) . . ?
O1 Zn1 N2 173.53(13) . . ?
O14 Zn1 N2 99.53(13) . . ?
N1 Zn1 N2 97.82(14) . . ?
O12 Zn1 N2 88.19(13) . . ?
O5 Zn1 La1 45.17(8) . . ?
O1 Zn1 La1 46.55(8) . . ?
O14 Zn1 La1 86.35(8) . . ?
N1 Zn1 La1 131.98(10) . . ?
O12 Zn1 La1 85.11(8) . . ?
N2 Zn1 La1 129.43(10) . . ?
O6 Zn2 O16 112.07(12) . . ?
O6 Zn2 N4 140.86(13) . . ?
O16 Zn2 N4 105.46(13) . . ?
O6 Zn2 O9 79.52(12) . . ?
O16 Zn2 O9 94.55(12) . . ?
N4 Zn2 O9 87.01(13) . . ?
O6 Zn2 N3 84.91(13) . . ?
O16 Zn2 N3 108.34(13) . . ?
N4 Zn2 N3 93.75(14) . . ?
O9 Zn2 N3 155.92(13) . . ?
O6 Zn2 La1 41.89(8) . . ?
O16 Zn2 La1 89.74(9) . . ?
N4 Zn2 La1 130.53(10) . . ?
O9 Zn2 La1 44.37(7) . . ?
N3 Zn2 La1 126.13(9) . . ?
C6 C1 C2 119.6(4) . . ?
C6 C1 C10 116.7(4) . . ?
C2 C1 C10 123.7(4) . . ?
O1 C2 C1 124.5(4) . . ?
O1 C2 C3 118.2(4) . . ?
C1 C2 C3 117.3(4) . . ?
C4 C3 O2 124.6(4) . . ?
C4 C3 C2 122.3(4) . . ?
O2 C3 C2 113.1(3) . . ?
C3 C4 C5 119.1(4) . . ?
C3 C4 H1 120.4 . . ?
C5 C4 H1 120.4 . . ?
C6 C5 C4 120.1(4) . . ?
C6 C5 H2 119.9 . . ?
C4 C5 H2 119.9 . . ?
C5 C6 C1 121.6(4) . . ?
C5 C6 H3 119.2 . . ?
C1 C6 H3 119.2 . . ?
C2 O1 Zn1 121.7(3) . . ?
C2 O1 La1 123.5(2) . . ?
Zn1 O1 La1 96.01(11) . . ?
C3 O2 C7 117.0(3) . . ?
C3 O2 La1 116.6(2) . . ?
C7 O2 La1 123.0(2) . . ?
O2 C7 C8 113.1(4) . . ?
O2 C7 H4 109.0 . . ?
C8 C7 H4 109.0 . . ?
O2 C7 H5 109.0 . . ?
C8 C7 H5 109.0 . . ?
H4 C7 H5 107.8 . . ?
C9 C8 C7 123.2(5) . . ?
C9 C8 H6 118.4 . . ?
C7 C8 H6 118.4 . . ?
C8 C9 H7 120.0 . . ?
C8 C9 H8 120.0 . . ?
H7 C9 H8 120.0 . . ?
N1 C10 C1 126.2(4) . . ?
N1 C10 H9 116.9 . . ?
C1 C10 H9 116.9 . . ?
C10 N1 O3 111.3(3) . . ?
C10 N1 Zn1 123.7(3) . . ?
O3 N1 Zn1 123.7(3) . . ?
N1 O3 C11 110.2(3) . . ?
O3 C11 C12 111.6(4) . . ?
O3 C11 H10 109.3 . . ?
C12 C11 H10 109.3 . . ?
O3 C11 H11 109.3 . . ?
C12 C11 H11 109.3 . . ?
H10 C11 H11 108.0 . . ?
O4 C12 C11 116.1(4) . . ?
O4 C12 H12 108.3 . . ?
C11 C12 H12 108.3 . . ?
O4 C12 H13 108.3 . . ?
C11 C12 H13 108.3 . . ?
H12 C12 H13 107.4 . . ?
N2 O4 C12 112.5(3) . . ?
C13 N2 O4 108.6(3) . . ?
C13 N2 Zn1 125.1(3) . . ?
O4 N2 Zn1 119.7(3) . . ?
N2 C13 C14 127.0(4) . . ?
N2 C13 H14 116.5 . . ?
C14 C13 H14 116.5 . . ?
C15 C14 C19 119.4(4) . . ?
C15 C14 C13 122.6(4) . . ?
C19 C14 C13 117.8(4) . . ?
O5 C15 C14 124.5(4) . . ?
O5 C15 C16 116.3(4) . . ?
C14 C15 C16 119.2(4) . . ?
O6 C16 C17 124.2(4) . . ?
O6 C16 C15 115.3(4) . . ?
C17 C16 C15 120.4(4) . . ?
C16 C17 C18 118.9(4) . . ?
C16 C17 C20 123.0(4) . . ?
C18 C17 C20 118.0(4) . . ?
C19 C18 C17 121.1(4) . . ?
C19 C18 H15 119.4 . . ?
C17 C18 H15 119.4 . . ?
C18 C19 C14 120.7(4) . . ?
C18 C19 H16 119.7 . . ?
C14 C19 H16 119.7 . . ?
C15 O5 Zn1 129.1(3) . . ?
C15 O5 La1 121.7(2) . . ?
Zn1 O5 La1 98.91(11) . . ?
C16 O6 Zn2 130.2(2) . . ?
C16 O6 La1 121.6(2) . . ?
Zn2 O6 La1 106.01(12) . . ?
N3 C20 C17 124.4(4) . . ?
N3 C20 H17 117.8 . . ?
C17 C20 H17 117.8 . . ?
C20 N3 O7 109.5(3) . . ?
C20 N3 Zn2 127.5(3) . . ?
O7 N3 Zn2 123.0(3) . . ?
N3 O7 C21 110.0(3) . . ?
O7 C21 C22 112.5(4) . . ?
O7 C21 H18 109.1 . . ?
C22 C21 H18 109.1 . . ?
O7 C21 H19 109.1 . . ?
C22 C21 H19 109.1 . . ?
H18 C21 H19 107.8 . . ?
O8 C22 C21 116.2(4) . . ?
O8 C22 H20 108.2 . . ?
C21 C22 H20 108.2 . . ?
O8 C22 H21 108.2 . . ?
C21 C22 H21 108.2 . . ?
H20 C22 H21 107.4 . . ?
N4 O8 C22 111.6(3) . . ?
C23 N4 O8 111.2(3) . . ?
C23 N4 Zn2 128.8(3) . . ?
O8 N4 Zn2 118.8(2) . . ?
N4 C23 C24 124.8(4) . . ?
N4 C23 H22 117.6 . . ?
C24 C23 H22 117.6 . . ?
C29 C24 C25 118.8(4) . . ?
C29 C24 C23 117.2(4) . . ?
C25 C24 C23 124.0(4) . . ?
O9 C25 C24 123.4(4) . . ?
O9 C25 C26 118.2(4) . . ?
C24 C25 C26 118.3(4) . . ?
C27 C26 O10 125.0(4) . . ?
C27 C26 C25 121.1(4) . . ?
O10 C26 C25 113.9(3) . . ?
C26 C27 C28 119.7(4) . . ?
C26 C27 H23 120.1 . . ?
C28 C27 H23 120.1 . . ?
C29 C28 C27 120.3(4) . . ?
C29 C28 H24 119.9 . . ?
C27 C28 H24 119.9 . . ?
C28 C29 C24 121.6(4) . . ?
C28 C29 H25 119.2 . . ?
C24 C29 H25 119.2 . . ?
C25 O9 Zn2 127.1(3) . . ?
C25 O9 La1 130.7(3) . . ?
Zn2 O9 La1 100.92(11) . . ?
C26 O10 C30 117.6(3) . . ?
C26 O10 La1 118.5(2) . . ?
C30 O10 La1 116.5(3) . . ?
C33 C30 O10 138.1(17) . . ?
C33 C30 C31 26.4(15) . . ?
O10 C30 C31 111.8(5) . . ?
C33 C30 H26 93.4 . . ?
O10 C30 H26 109.3 . . ?
C31 C30 H26 109.3 . . ?
C33 C30 H27 95.7 . . ?
O10 C30 H27 109.3 . . ?
C31 C30 H27 109.3 . . ?
H26 C30 H27 107.9 . . ?
C33 C30 H28 102.6 . . ?
O10 C30 H28 102.6 . . ?
C31 C30 H28 114.8 . . ?
H26 C30 H28 108.9 . . ?
C33 C30 H29 102.6 . . ?
O10 C30 H29 102.6 . . ?
C31 C30 H29 118.3 . . ?
H27 C30 H29 105.1 . . ?
H28 C30 H29 105.0 . . ?
C32 C31 C30 122.5(8) . . ?
C32 C31 H30 118.7 . . ?
C30 C31 H30 118.7 . . ?
C31 C32 H31 120.0 . . ?
C31 C32 H32 120.0 . . ?
H31 C32 H32 120.0 . . ?
C34 C33 C30 128(2) . . ?
C34 C33 H33 116.0 . . ?
C30 C33 H33 116.0 . . ?
C33 C34 H34 120.0 . . ?
C33 C34 H35 120.0 . . ?
H34 C34 H35 120.0 . . ?
C35 O11 La1 134.2(3) . . ?
C35 O12 Zn1 125.0(3) . . ?
O12 C35 O11 126.6(4) . . ?
O12 C35 C36 116.9(4) . . ?
O11 C35 C36 116.5(4) . . ?
C35 C36 H36 109.5 . . ?
C35 C36 H37 109.5 . . ?
H36 C36 H37 109.5 . . ?
C35 C36 H38 109.5 . . ?
H36 C36 H38 109.5 . . ?
H37 C36 H38 109.5 . . ?
C37 O13 La1 136.5(3) . . ?
C37 O14 Zn1 124.6(3) . . ?
O13 C37 O14 126.4(4) . . ?
O13 C37 C38 116.5(4) . . ?
O14 C37 C38 117.1(4) . . ?
C37 C38 H39 109.5 . . ?
C37 C38 H40 109.5 . . ?
H39 C38 H40 109.5 . . ?
C37 C38 H41 109.5 . . ?
H39 C38 H41 109.5 . . ?
H40 C38 H41 109.5 . . ?
C39 O15 La1 144.2(3) . . ?
C39 O16 Zn2 121.7(3) . . ?
O16 C39 O15 124.9(4) . . ?
O16 C39 C40 116.7(4) . . ?
O15 C39 C40 118.3(4) . . ?
C39 C40 H42 109.5 . . ?
C39 C40 H43 109.5 . . ?
H42 C40 H43 109.5 . . ?
C39 C40 H44 109.5 . . ?
H42 C40 H44 109.5 . . ?
H43 C40 H44 109.5 . . ?
Cl2 C41 Cl1 110.8(7) . . ?
Cl2 C41 Cl3 116.8(8) . . ?
Cl1 C41 Cl3 103.6(7) . . ?
Cl2 C41 H45 108.5 . . ?
Cl1 C41 H45 108.5 . . ?
Cl3 C41 H45 108.5 . . ?

loop_
_geom_bond_atom_site_label_1
_geom_bond_atom_site_label_2
_geom_bond_distance
_geom_bond_site_symmetry_2
_geom_bond_publ_flag
La1 O5 2.458(3) . ?
La1 O6 2.475(3) . ?
La1 O1 2.500(3) . ?
La1 O13 2.502(3) . ?
La1 O11 2.505(3) . ?
La1 O15 2.521(3) . ?
La1 O9 2.538(3) . ?
La1 O2 2.688(3) . ?
La1 O10 2.836(3) . ?
La1 Zn1 3.4246(12) . ?
La1 Zn2 3.5636(13) . ?
Zn1 O5 2.034(3) . ?
Zn1 O1 2.093(3) . ?
Zn1 O14 2.095(3) . ?
Zn1 N1 2.112(4) . ?
Zn1 O12 2.127(3) . ?
Zn1 N2 2.151(4) . ?
Zn2 O6 1.970(3) . ?
Zn2 O16 1.986(3) . ?
Zn2 N4 2.049(3) . ?
Zn2 O9 2.067(3) . ?
Zn2 N3 2.148(4) . ?
C1 C6 1.403(6) . ?
C1 C2 1.410(6) . ?
C1 C10 1.443(6) . ?
C2 O1 1.321(5) . ?
C2 C3 1.415(6) . ?
C3 C4 1.380(6) . ?
C3 O2 1.404(5) . ?
C4 C5 1.396(6) . ?
C4 H1 0.9500 . ?
C5 C6 1.366(7) . ?
C5 H2 0.9500 . ?
C6 H3 0.9500 . ?
O2 C7 1.440(5) . ?
C7 C8 1.499(6) . ?
C7 H4 0.9900 . ?
C7 H5 0.9900 . ?
C8 C9 1.303(7) . ?
C8 H6 0.9500 . ?
C9 H7 0.9500 . ?
C9 H8 0.9500 . ?
C10 N1 1.282(6) . ?
C10 H9 0.9500 . ?
N1 O3 1.415(4) . ?
O3 C11 1.436(5) . ?
C11 C12 1.489(7) . ?
C11 H10 0.9900 . ?
C11 H11 0.9900 . ?
C12 O4 1.441(6) . ?
C12 H12 0.9900 . ?
C12 H13 0.9900 . ?
O4 N2 1.426(4) . ?
N2 C13 1.286(6) . ?
C13 C14 1.444(6) . ?
C13 H14 0.9500 . ?
C14 C15 1.401(6) . ?
C14 C19 1.416(6) . ?
C15 O5 1.310(5) . ?
C15 C16 1.424(6) . ?
C16 O6 1.326(5) . ?
C16 C17 1.396(6) . ?
C17 C18 1.412(6) . ?
C17 C20 1.450(6) . ?
C18 C19 1.364(6) . ?
C18 H15 0.9500 . ?
C19 H16 0.9500 . ?
C20 N3 1.285(6) . ?
C20 H17 0.9500 . ?
N3 O7 1.410(4) . ?
O7 C21 1.428(5) . ?
C21 C22 1.511(6) . ?
C21 H18 0.9900 . ?
C21 H19 0.9900 . ?
C22 O8 1.440(5) . ?
C22 H20 0.9900 . ?
C22 H21 0.9900 . ?
O8 N4 1.426(4) . ?
N4 C23 1.284(5) . ?
C23 C24 1.440(6) . ?
C23 H22 0.9500 . ?
C24 C29 1.414(6) . ?
C24 C25 1.419(5) . ?
C25 O9 1.310(5) . ?
C25 C26 1.421(6) . ?
C26 C27 1.383(6) . ?
C26 O10 1.384(5) . ?
C27 C28 1.405(7) . ?
C27 H23 0.9500 . ?
C28 C29 1.362(7) . ?
C28 H24 0.9500 . ?
C29 H25 0.9500 . ?
O10 C30 1.450(6) . ?
C30 C33 1.447(19) . ?
C30 C31 1.491(9) . ?
C30 H26 0.9900 . ?
C30 H27 0.9900 . ?
C30 H28 0.9900 . ?
C30 H29 0.9900 . ?
C31 C32 1.339(11) . ?
C31 H30 0.9500 . ?
C32 H31 0.9500 . ?
C32 H32 0.9500 . ?
C33 C34 1.32(2) . ?
C33 H33 0.9500 . ?
C34 H34 0.9500 . ?
C34 H35 0.9500 . ?
O11 C35 1.270(5) . ?
O12 C35 1.249(5) . ?
C35 C36 1.516(6) . ?
C36 H36 0.9800 . ?
C36 H37 0.9800 . ?
C36 H38 0.9800 . ?
O13 C37 1.257(5) . ?
O14 C37 1.259(5) . ?
C37 C38 1.513(6) . ?
C38 H39 0.9800 . ?
C38 H40 0.9800 . ?
C38 H41 0.9800 . ?
O15 C39 1.265(5) . ?
O16 C39 1.263(5) . ?
C39 C40 1.505(6) . ?
C40 H42 0.9800 . ?
C40 H43 0.9800 . ?
C40 H44 0.9800 . ?
Cl1 C41 1.779(11) . ?
Cl2 C41 1.661(13) . ?
Cl3 C41 1.804(15) . ?
C41 H45 1.0000 . ?

loop_
_geom_torsion_atom_site_label_1
_geom_torsion_atom_site_label_2
_geom_torsion_atom_site_label_3
_geom_torsion_atom_site_label_4
_geom_torsion
_geom_torsion_site_symmetry_1
_geom_torsion_site_symmetry_2
_geom_torsion_site_symmetry_3
_geom_torsion_site_symmetry_4
_geom_torsion_publ_flag
O6 La1 Zn1 O5 16.83(13) . . . . ?
O1 La1 Zn1 O5 -176.63(15) . . . . ?
O13 La1 Zn1 O5 -88.44(14) . . . . ?
O11 La1 Zn1 O5 94.78(14) . . . . ?
O15 La1 Zn1 O5 95.37(17) . . . . ?
O9 La1 Zn1 O5 -38.80(15) . . . . ?
O2 La1 Zn1 O5 166.42(13) . . . . ?
O10 La1 Zn1 O5 -118.23(13) . . . . ?
Zn2 La1 Zn1 O5 7.66(11) . . . . ?
O5 La1 Zn1 O1 176.63(15) . . . . ?
O6 La1 Zn1 O1 -166.54(12) . . . . ?
O13 La1 Zn1 O1 88.18(13) . . . . ?
O11 La1 Zn1 O1 -88.60(13) . . . . ?
O15 La1 Zn1 O1 -88.00(16) . . . . ?
O9 La1 Zn1 O1 137.82(14) . . . . ?
O2 La1 Zn1 O1 -16.95(12) . . . . ?
O10 La1 Zn1 O1 58.40(13) . . . . ?
Zn2 La1 Zn1 O1 -175.72(10) . . . . ?
O5 La1 Zn1 O14 89.18(14) . . . . ?
O6 La1 Zn1 O14 106.02(11) . . . . ?
O1 La1 Zn1 O14 -87.44(13) . . . . ?
O13 La1 Zn1 O14 0.74(11) . . . . ?
O11 La1 Zn1 O14 -176.04(11) . . . . ?
O15 La1 Zn1 O14 -175.44(15) . . . . ?
O9 La1 Zn1 O14 50.38(13) . . . . ?
O2 La1 Zn1 O14 -104.40(11) . . . . ?
O10 La1 Zn1 O14 -29.04(11) . . . . ?
Zn2 La1 Zn1 O14 96.84(8) . . . . ?
O5 La1 Zn1 N1 -177.83(17) . . . . ?
O6 La1 Zn1 N1 -161.00(15) . . . . ?
O1 La1 Zn1 N1 5.54(16) . . . . ?
O13 La1 Zn1 N1 93.72(15) . . . . ?
O11 La1 Zn1 N1 -83.05(15) . . . . ?
O15 La1 Zn1 N1 -82.46(18) . . . . ?
O9 La1 Zn1 N1 143.36(16) . . . . ?
O2 La1 Zn1 N1 -11.41(15) . . . . ?
O10 La1 Zn1 N1 63.94(15) . . . . ?
Zn2 La1 Zn1 N1 -170.18(13) . . . . ?
O5 La1 Zn1 O12 -93.76(14) . . . . ?
O6 La1 Zn1 O12 -76.93(11) . . . . ?
O1 La1 Zn1 O12 89.61(13) . . . . ?
O13 La1 Zn1 O12 177.79(12) . . . . ?
O11 La1 Zn1 O12 1.01(11) . . . . ?
O15 La1 Zn1 O12 1.61(15) . . . . ?
O9 La1 Zn1 O12 -132.57(13) . . . . ?
O2 La1 Zn1 O12 72.65(11) . . . . ?
O10 La1 Zn1 O12 148.01(11) . . . . ?
Zn2 La1 Zn1 O12 -86.11(9) . . . . ?
O5 La1 Zn1 N2 -10.16(16) . . . . ?
O6 La1 Zn1 N2 6.68(14) . . . . ?
O1 La1 Zn1 N2 173.22(16) . . . . ?
O13 La1 Zn1 N2 -98.60(14) . . . . ?
O11 La1 Zn1 N2 84.62(14) . . . . ?
O15 La1 Zn1 N2 85.22(18) . . . . ?
O9 La1 Zn1 N2 -48.96(16) . . . . ?
O2 La1 Zn1 N2 156.26(14) . . . . ?
O10 La1 Zn1 N2 -128.38(14) . . . . ?
Zn2 La1 Zn1 N2 -2.50(12) . . . . ?
O5 La1 Zn2 O6 21.81(14) . . . . ?
O1 La1 Zn2 O6 7.0(3) . . . . ?
O13 La1 Zn2 O6 90.62(14) . . . . ?
O11 La1 Zn2 O6 -52.21(14) . . . . ?
O15 La1 Zn2 O6 -120.39(15) . . . . ?
O9 La1 Zn2 O6 138.62(17) . . . . ?
O2 La1 Zn2 O6 -133.68(15) . . . . ?
O10 La1 Zn2 O6 156.35(13) . . . . ?
Zn1 La1 Zn2 O6 17.32(12) . . . . ?
O5 La1 Zn2 O16 146.41(11) . . . . ?
O6 La1 Zn2 O16 124.59(15) . . . . ?
O1 La1 Zn2 O16 131.6(3) . . . . ?
O13 La1 Zn2 O16 -144.79(11) . . . . ?
O11 La1 Zn2 O16 72.38(11) . . . . ?
O15 La1 Zn2 O16 4.20(12) . . . . ?
O9 La1 Zn2 O16 -96.79(15) . . . . ?
O2 La1 Zn2 O16 -9.08(12) . . . . ?
O10 La1 Zn2 O16 -79.06(11) . . . . ?
Zn1 La1 Zn2 O16 141.92(9) . . . . ?
O5 La1 Zn2 N4 -103.29(15) . . . . ?
O6 La1 Zn2 N4 -125.10(18) . . . . ?
O1 La1 Zn2 N4 -118.1(3) . . . . ?
O13 La1 Zn2 N4 -34.49(15) . . . . ?
O11 La1 Zn2 N4 -177.32(15) . . . . ?
O15 La1 Zn2 N4 114.51(16) . . . . ?
O9 La1 Zn2 N4 13.52(18) . . . . ?
O2 La1 Zn2 N4 101.22(16) . . . . ?
O10 La1 Zn2 N4 31.24(15) . . . . ?
Zn1 La1 Zn2 N4 -107.78(14) . . . . ?
O5 La1 Zn2 O9 -116.81(14) . . . . ?
O6 La1 Zn2 O9 -138.62(17) . . . . ?
O1 La1 Zn2 O9 -131.7(3) . . . . ?
O13 La1 Zn2 O9 -48.00(14) . . . . ?
O11 La1 Zn2 O9 169.17(14) . . . . ?
O15 La1 Zn2 O9 100.99(15) . . . . ?
O2 La1 Zn2 O9 87.70(15) . . . . ?
O10 La1 Zn2 O9 17.73(13) . . . . ?
Zn1 La1 Zn2 O9 -121.30(12) . . . . ?
O5 La1 Zn2 N3 33.67(13) . . . . ?
O6 La1 Zn2 N3 11.86(16) . . . . ?
O1 La1 Zn2 N3 18.8(3) . . . . ?
O13 La1 Zn2 N3 102.48(14) . . . . ?
O11 La1 Zn2 N3 -40.35(13) . . . . ?
O15 La1 Zn2 N3 -108.53(15) . . . . ?
O9 La1 Zn2 N3 150.48(16) . . . . ?
O2 La1 Zn2 N3 -121.81(14) . . . . ?
O10 La1 Zn2 N3 168.21(13) . . . . ?
Zn1 La1 Zn2 N3 29.19(11) . . . . ?
C6 C1 C2 O1 177.4(4) . . . . ?
C10 C1 C2 O1 1.0(7) . . . . ?
C6 C1 C2 C3 -1.0(6) . . . . ?
C10 C1 C2 C3 -177.4(4) . . . . ?
O1 C2 C3 C4 -178.5(4) . . . . ?
C1 C2 C3 C4 0.0(6) . . . . ?
O1 C2 C3 O2 0.6(5) . . . . ?
C1 C2 C3 O2 179.2(4) . . . . ?
O2 C3 C4 C5 -178.5(4) . . . . ?
C2 C3 C4 C5 0.5(7) . . . . ?
C3 C4 C5 C6 0.0(7) . . . . ?
C4 C5 C6 C1 -1.0(8) . . . . ?
C2 C1 C6 C5 1.5(7) . . . . ?
C10 C1 C6 C5 178.1(5) . . . . ?
C1 C2 O1 Zn1 32.0(5) . . . . ?
C3 C2 O1 Zn1 -149.6(3) . . . . ?
C1 C2 O1 La1 155.8(3) . . . . ?
C3 C2 O1 La1 -25.7(5) . . . . ?
O5 Zn1 O1 C2 138.3(3) . . . . ?
O14 Zn1 O1 C2 -135.0(3) . . . . ?
N1 Zn1 O1 C2 -40.0(3) . . . . ?
O12 Zn1 O1 C2 49.2(3) . . . . ?
La1 Zn1 O1 C2 135.9(3) . . . . ?
O5 Zn1 O1 La1 2.39(11) . . . . ?
O14 Zn1 O1 La1 89.11(11) . . . . ?
N1 Zn1 O1 La1 -175.87(12) . . . . ?
O12 Zn1 O1 La1 -86.71(11) . . . . ?
O5 La1 O1 C2 -136.8(3) . . . . ?
O6 La1 O1 C2 -116.2(3) . . . . ?
O13 La1 O1 C2 149.6(3) . . . . ?
O11 La1 O1 C2 -58.5(3) . . . . ?
O15 La1 O1 C2 -2.8(3) . . . . ?
O9 La1 O1 C2 128.2(3) . . . . ?
O2 La1 O1 C2 25.6(3) . . . . ?
O10 La1 O1 C2 90.1(3) . . . . ?
Zn1 La1 O1 C2 -134.8(3) . . . . ?
Zn2 La1 O1 C2 -121.3(3) . . . . ?
O5 La1 O1 Zn1 -2.06(9) . . . . ?
O6 La1 O1 Zn1 18.52(16) . . . . ?
O13 La1 O1 Zn1 -75.59(11) . . . . ?
O11 La1 O1 Zn1 76.23(11) . . . . ?
O15 La1 O1 Zn1 131.92(12) . . . . ?
O9 La1 O1 Zn1 -97.0(2) . . . . ?
O2 La1 O1 Zn1 160.39(14) . . . . ?
O10 La1 O1 Zn1 -135.18(10) . . . . ?
Zn2 La1 O1 Zn1 13.4(3) . . . . ?
C4 C3 O2 C7 0.1(6) . . . . ?
C2 C3 O2 C7 -179.0(4) . . . . ?
C4 C3 O2 La1 -159.7(4) . . . . ?
C2 C3 O2 La1 21.2(4) . . . . ?
O5 La1 O2 C3 -1.1(3) . . . . ?
O6 La1 O2 C3 101.0(3) . . . . ?
O1 La1 O2 C3 -23.3(2) . . . . ?
O13 La1 O2 C3 -77.2(3) . . . . ?
O11 La1 O2 C3 52.5(3) . . . . ?
O15 La1 O2 C3 134.3(3) . . . . ?
O9 La1 O2 C3 -171.7(2) . . . . ?
O10 La1 O2 C3 -137.3(3) . . . . ?
Zn1 La1 O2 C3 -11.5(3) . . . . ?
Zn2 La1 O2 C3 146.0(2) . . . . ?
O5 La1 O2 C7 -159.5(3) . . . . ?
O6 La1 O2 C7 -57.4(3) . . . . ?
O1 La1 O2 C7 178.3(3) . . . . ?
O13 La1 O2 C7 124.4(3) . . . . ?
O11 La1 O2 C7 -105.9(3) . . . . ?
O15 La1 O2 C7 -24.1(3) . . . . ?
O9 La1 O2 C7 29.8(3) . . . . ?
O10 La1 O2 C7 64.3(3) . . . . ?
Zn1 La1 O2 C7 -169.9(3) . . . . ?
Zn2 La1 O2 C7 -12.4(3) . . . . ?
C3 O2 C7 C8 -69.5(5) . . . . ?
La1 O2 C7 C8 88.9(4) . . . . ?
O2 C7 C8 C9 150.9(4) . . . . ?
C6 C1 C10 N1 171.6(4) . . . . ?
C2 C1 C10 N1 -11.9(7) . . . . ?
C1 C10 N1 O3 -179.9(4) . . . . ?
C1 C10 N1 Zn1 -12.7(7) . . . . ?
O1 Zn1 N1 C10 31.0(4) . . . . ?
O14 Zn1 N1 C10 116.2(4) . . . . ?
O12 Zn1 N1 C10 -55.4(4) . . . . ?
N2 Zn1 N1 C10 -143.5(4) . . . . ?
La1 Zn1 N1 C10 27.0(4) . . . . ?
O1 Zn1 N1 O3 -163.3(3) . . . . ?
O14 Zn1 N1 O3 -78.0(3) . . . . ?
O12 Zn1 N1 O3 110.3(3) . . . . ?
N2 Zn1 N1 O3 22.3(3) . . . . ?
La1 Zn1 N1 O3 -167.3(2) . . . . ?
C10 N1 O3 C11 -160.6(4) . . . . ?
Zn1 N1 O3 C11 32.1(4) . . . . ?
N1 O3 C11 C12 -104.5(4) . . . . ?
O3 C11 C12 O4 50.6(5) . . . . ?
C11 C12 O4 N2 59.6(5) . . . . ?
C12 O4 N2 C13 132.6(4) . . . . ?
C12 O4 N2 Zn1 -74.4(4) . . . . ?
O5 Zn1 N2 C13 -22.4(3) . . . . ?
O14 Zn1 N2 C13 -108.3(3) . . . . ?
N1 Zn1 N2 C13 155.6(3) . . . . ?
O12 Zn1 N2 C13 66.9(3) . . . . ?
La1 Zn1 N2 C13 -15.2(4) . . . . ?
O5 Zn1 N2 O4 -170.6(3) . . . . ?
O14 Zn1 N2 O4 103.4(3) . . . . ?
N1 Zn1 N2 O4 7.4(3) . . . . ?
O12 Zn1 N2 O4 -81.3(3) . . . . ?
La1 Zn1 N2 O4 -163.4(2) . . . . ?
O4 N2 C13 C14 168.1(4) . . . . ?
Zn1 N2 C13 C14 17.0(6) . . . . ?
N2 C13 C14 C15 -5.3(7) . . . . ?
N2 C13 C14 C19 179.9(4) . . . . ?
C19 C14 C15 O5 -176.0(4) . . . . ?
C13 C14 C15 O5 9.3(6) . . . . ?
C19 C14 C15 C16 3.5(5) . . . . ?
C13 C14 C15 C16 -171.3(4) . . . . ?
O5 C15 C16 O6 -6.8(5) . . . . ?
C14 C15 C16 O6 173.6(3) . . . . ?
O5 C15 C16 C17 174.0(3) . . . . ?
C14 C15 C16 C17 -5.5(5) . . . . ?
O6 C16 C17 C18 -175.1(3) . . . . ?
C15 C16 C17 C18 4.0(5) . . . . ?
O6 C16 C17 C20 1.6(6) . . . . ?
C15 C16 C17 C20 -179.3(3) . . . . ?
C16 C17 C18 C19 -0.4(6) . . . . ?
C20 C17 C18 C19 -177.3(4) . . . . ?
C17 C18 C19 C14 -1.6(6) . . . . ?
C15 C14 C19 C18 0.0(6) . . . . ?
C13 C14 C19 C18 175.0(4) . . . . ?
C14 C15 O5 Zn1 -26.9(5) . . . . ?
C16 C15 O5 Zn1 153.6(3) . . . . ?
C14 C15 O5 La1 -164.3(3) . . . . ?
C16 C15 O5 La1 16.2(4) . . . . ?
O1 Zn1 O5 C15 -146.8(3) . . . . ?
O14 Zn1 O5 C15 127.7(3) . . . . ?
O12 Zn1 O5 C15 -60.4(3) . . . . ?
N2 Zn1 O5 C15 27.8(3) . . . . ?
La1 Zn1 O5 C15 -144.3(4) . . . . ?
O1 Zn1 O5 La1 -2.45(11) . . . . ?
O14 Zn1 O5 La1 -87.99(11) . . . . ?
O12 Zn1 O5 La1 83.88(12) . . . . ?
N2 Zn1 O5 La1 172.14(13) . . . . ?
O6 La1 O5 C15 -13.3(3) . . . . ?
O1 La1 O5 C15 150.0(3) . . . . ?
O13 La1 O5 C15 -136.2(3) . . . . ?
O11 La1 O5 C15 75.8(3) . . . . ?
O15 La1 O5 C15 20.4(3) . . . . ?
O9 La1 O5 C15 -58.3(3) . . . . ?
O2 La1 O5 C15 130.0(3) . . . . ?
O10 La1 O5 C15 -119.4(3) . . . . ?
Zn1 La1 O5 C15 147.9(3) . . . . ?
Zn2 La1 O5 C15 -26.1(3) . . . . ?
O6 La1 O5 Zn1 -161.18(14) . . . . ?
O1 La1 O5 Zn1 2.14(9) . . . . ?
O13 La1 O5 Zn1 75.95(12) . . . . ?
O11 La1 O5 Zn1 -72.06(11) . . . . ?
O15 La1 O5 Zn1 -127.48(12) . . . . ?
O9 La1 O5 Zn1 153.90(10) . . . . ?
O2 La1 O5 Zn1 -17.83(17) . . . . ?
O10 La1 O5 Zn1 92.78(14) . . . . ?
Zn2 La1 O5 Zn1 -173.99(9) . . . . ?
C17 C16 O6 Zn2 -25.6(5) . . . . ?
C15 C16 O6 Zn2 155.2(3) . . . . ?
C17 C16 O6 La1 173.8(3) . . . . ?
C15 C16 O6 La1 -5.3(4) . . . . ?
O16 Zn2 O6 C16 134.5(3) . . . . ?
N4 Zn2 O6 C16 -63.0(4) . . . . ?
O9 Zn2 O6 C16 -134.8(3) . . . . ?
N3 Zn2 O6 C16 26.7(3) . . . . ?
La1 Zn2 O6 C16 -162.9(4) . . . . ?
O16 Zn2 O6 La1 -62.66(15) . . . . ?
N4 Zn2 O6 La1 99.9(2) . . . . ?
O9 Zn2 O6 La1 28.04(11) . . . . ?
N3 Zn2 O6 La1 -170.40(13) . . . . ?
O5 La1 O6 C16 9.3(2) . . . . ?
O1 La1 O6 C16 -12.9(3) . . . . ?
O13 La1 O6 C16 64.4(3) . . . . ?
O11 La1 O6 C16 -66.6(3) . . . . ?
O15 La1 O6 C16 -146.6(3) . . . . ?
O9 La1 O6 C16 139.4(3) . . . . ?
O2 La1 O6 C16 -113.8(3) . . . . ?
O10 La1 O6 C16 137.2(2) . . . . ?
Zn1 La1 O6 C16 -1.7(3) . . . . ?
Zn2 La1 O6 C16 164.7(3) . . . . ?
O5 La1 O6 Zn2 -155.37(15) . . . . ?
O1 La1 O6 Zn2 -177.59(10) . . . . ?
O13 La1 O6 Zn2 -100.24(13) . . . . ?
O11 La1 O6 Zn2 128.72(13) . . . . ?
O15 La1 O6 Zn2 48.74(12) . . . . ?
O9 La1 O6 Zn2 -25.23(10) . . . . ?
O2 La1 O6 Zn2 81.57(19) . . . . ?
O10 La1 O6 Zn2 -27.48(15) . . . . ?
Zn1 La1 O6 Zn2 -166.37(9) . . . . ?
C16 C17 C20 N3 10.0(6) . . . . ?
C18 C17 C20 N3 -173.2(4) . . . . ?
C17 C20 N3 O7 -179.5(3) . . . . ?
C17 C20 N3 Zn2 0.9(6) . . . . ?
O6 Zn2 N3 C20 -14.5(3) . . . . ?
O16 Zn2 N3 C20 -126.1(3) . . . . ?
N4 Zn2 N3 C20 126.2(3) . . . . ?
O9 Zn2 N3 C20 35.2(5) . . . . ?
La1 Zn2 N3 C20 -22.4(4) . . . . ?
O6 Zn2 N3 O7 166.0(3) . . . . ?
O16 Zn2 N3 O7 54.4(3) . . . . ?
N4 Zn2 N3 O7 -53.3(3) . . . . ?
O9 Zn2 N3 O7 -144.3(3) . . . . ?
La1 Zn2 N3 O7 158.0(2) . . . . ?
C20 N3 O7 C21 179.2(3) . . . . ?
Zn2 N3 O7 C21 -1.2(4) . . . . ?
N3 O7 C21 C22 87.7(4) . . . . ?
O7 C21 C22 O8 -52.8(5) . . . . ?
C21 C22 O8 N4 -61.4(5) . . . . ?
C22 O8 N4 C23 -119.6(4) . . . . ?
C22 O8 N4 Zn2 71.9(4) . . . . ?
O6 Zn2 N4 C23 -75.5(4) . . . . ?
O16 Zn2 N4 C23 87.7(4) . . . . ?
O9 Zn2 N4 C23 -6.2(4) . . . . ?
N3 Zn2 N4 C23 -162.1(4) . . . . ?
La1 Zn2 N4 C23 -15.6(4) . . . . ?
O6 Zn2 N4 O8 90.7(3) . . . . ?
O16 Zn2 N4 O8 -106.1(3) . . . . ?
O9 Zn2 N4 O8 160.0(3) . . . . ?
N3 Zn2 N4 O8 4.1(3) . . . . ?
La1 Zn2 N4 O8 150.6(2) . . . . ?
O8 N4 C23 C24 -175.5(4) . . . . ?
Zn2 N4 C23 C24 -8.4(6) . . . . ?
N4 C23 C24 C29 -169.0(4) . . . . ?
N4 C23 C24 C25 13.5(6) . . . . ?
C29 C24 C25 O9 -173.5(4) . . . . ?
C23 C24 C25 O9 4.0(6) . . . . ?
C29 C24 C25 C26 4.6(6) . . . . ?
C23 C24 C25 C26 -177.9(4) . . . . ?
O9 C25 C26 C27 175.6(4) . . . . ?
C24 C25 C26 C27 -2.6(6) . . . . ?
O9 C25 C26 O10 -3.2(5) . . . . ?
C24 C25 C26 O10 178.5(3) . . . . ?
O10 C26 C27 C28 178.7(4) . . . . ?
C25 C26 C27 C28 0.0(6) . . . . ?
C26 C27 C28 C29 0.7(7) . . . . ?
C27 C28 C29 C24 1.5(7) . . . . ?
C25 C24 C29 C28 -4.2(6) . . . . ?
C23 C24 C29 C28 178.2(4) . . . . ?
C24 C25 O9 Zn2 -24.4(5) . . . . ?
C26 C25 O9 Zn2 157.4(3) . . . . ?
C24 C25 O9 La1 171.3(3) . . . . ?
C26 C25 O9 La1 -6.9(5) . . . . ?
O6 Zn2 O9 C25 165.4(3) . . . . ?
O16 Zn2 O9 C25 -83.0(3) . . . . ?
N4 Zn2 O9 C25 22.3(3) . . . . ?
N3 Zn2 O9 C25 114.8(4) . . . . ?
La1 Zn2 O9 C25 -167.9(4) . . . . ?
O6 Zn2 O9 La1 -26.67(11) . . . . ?
O16 Zn2 O9 La1 84.96(12) . . . . ?
N4 Zn2 O9 La1 -169.75(13) . . . . ?
N3 Zn2 O9 La1 -77.2(3) . . . . ?
O5 La1 O9 C25 -123.9(3) . . . . ?
O6 La1 O9 C25 -169.3(4) . . . . ?
O1 La1 O9 C25 -37.2(4) . . . . ?
O13 La1 O9 C25 -57.3(3) . . . . ?
O11 La1 O9 C25 151.9(3) . . . . ?
O15 La1 O9 C25 104.7(3) . . . . ?
O2 La1 O9 C25 48.7(4) . . . . ?
O10 La1 O9 C25 8.4(3) . . . . ?
Zn1 La1 O9 C25 -101.2(3) . . . . ?
Zn2 La1 O9 C25 167.3(4) . . . . ?
O5 La1 O9 Zn2 68.85(13) . . . . ?
O6 La1 O9 Zn2 23.44(10) . . . . ?
O1 La1 O9 Zn2 155.47(16) . . . . ?
O13 La1 O9 Zn2 135.39(12) . . . . ?
O11 La1 O9 Zn2 -15.35(19) . . . . ?
O15 La1 O9 Zn2 -62.62(12) . . . . ?
O2 La1 O9 Zn2 -118.60(12) . . . . ?
O10 La1 O9 Zn2 -158.88(15) . . . . ?
Zn1 La1 O9 Zn2 91.47(12) . . . . ?
C27 C26 O10 C30 -20.1(6) . . . . ?
C25 C26 O10 C30 158.6(4) . . . . ?
C27 C26 O10 La1 -168.9(3) . . . . ?
C25 C26 O10 La1 9.9(4) . . . . ?
O5 La1 O10 C26 73.3(3) . . . . ?
O6 La1 O10 C26 -6.6(3) . . . . ?
O1 La1 O10 C26 151.6(3) . . . . ?
O13 La1 O10 C26 90.3(3) . . . . ?
O11 La1 O10 C26 -135.9(3) . . . . ?
O15 La1 O10 C26 -78.9(3) . . . . ?
O9 La1 O10 C26 -9.0(2) . . . . ?
O2 La1 O10 C26 -154.5(3) . . . . ?
Zn1 La1 O10 C26 119.6(3) . . . . ?
Zn2 La1 O10 C26 -20.8(3) . . . . ?
O5 La1 O10 C30 -75.9(3) . . . . ?
O6 La1 O10 C30 -155.8(3) . . . . ?
O1 La1 O10 C30 2.5(3) . . . . ?
O13 La1 O10 C30 -58.8(3) . . . . ?
O11 La1 O10 C30 75.0(4) . . . . ?
O15 La1 O10 C30 131.9(3) . . . . ?
O9 La1 O10 C30 -158.1(4) . . . . ?
O2 La1 O10 C30 56.4(3) . . . . ?
Zn1 La1 O10 C30 -29.5(3) . . . . ?
Zn2 La1 O10 C30 -170.0(3) . . . . ?
C26 O10 C30 C33 84(2) . . . . ?
La1 O10 C30 C33 -127(2) . . . . ?
C26 O10 C30 C31 85.8(6) . . . . ?
La1 O10 C30 C31 -124.7(4) . . . . ?
C33 C30 C31 C32 41(3) . . . . ?
O10 C30 C31 C32 -135.8(8) . . . . ?
O10 C30 C33 C34 60(5) . . . . ?
C31 C30 C33 C34 56(4) . . . . ?
O5 La1 O11 C35 45.8(4) . . . . ?
O6 La1 O11 C35 109.9(4) . . . . ?
O1 La1 O11 C35 -31.8(4) . . . . ?
O13 La1 O11 C35 4.4(4) . . . . ?
O15 La1 O11 C35 -171.3(4) . . . . ?
O9 La1 O11 C35 143.8(4) . . . . ?
O2 La1 O11 C35 -94.4(4) . . . . ?
O10 La1 O11 C35 -113.0(4) . . . . ?
Zn1 La1 O11 C35 8.3(4) . . . . ?
Zn2 La1 O11 C35 135.0(4) . . . . ?
O5 Zn1 O12 C35 -55.2(3) . . . . ?
O1 Zn1 O12 C35 36.5(3) . . . . ?
N1 Zn1 O12 C35 122.2(3) . . . . ?
N2 Zn1 O12 C35 -140.0(3) . . . . ?
La1 Zn1 O12 C35 -10.2(3) . . . . ?
Zn1 O12 C35 O11 20.2(6) . . . . ?
Zn1 O12 C35 C36 -158.6(3) . . . . ?
La1 O11 C35 O12 -20.1(7) . . . . ?
La1 O11 C35 C36 158.6(3) . . . . ?
O5 La1 O13 C37 -46.8(4) . . . . ?
O6 La1 O13 C37 -98.2(4) . . . . ?
O1 La1 O13 C37 32.6(4) . . . . ?
O11 La1 O13 C37 -4.0(5) . . . . ?
O15 La1 O13 C37 167.8(3) . . . . ?
O9 La1 O13 C37 -157.0(4) . . . . ?
O2 La1 O13 C37 80.8(4) . . . . ?
O10 La1 O13 C37 146.2(4) . . . . ?
Zn1 La1 O13 C37 -7.9(4) . . . . ?
Zn2 La1 O13 C37 -131.9(4) . . . . ?
O5 Zn1 O14 C37 49.9(3) . . . . ?
O1 Zn1 O14 C37 -42.0(3) . . . . ?
N1 Zn1 O14 C37 -127.2(3) . . . . ?
N2 Zn1 O14 C37 134.0(3) . . . . ?
La1 Zn1 O14 C37 4.6(3) . . . . ?
La1 O13 C37 O14 15.0(7) . . . . ?
La1 O13 C37 C38 -165.7(3) . . . . ?
Zn1 O14 C37 O13 -11.9(6) . . . . ?
Zn1 O14 C37 C38 168.8(3) . . . . ?
O5 La1 O15 C39 -71.0(5) . . . . ?
O6 La1 O15 C39 -40.6(5) . . . . ?
O1 La1 O15 C39 -177.5(5) . . . . ?
O13 La1 O15 C39 61.5(6) . . . . ?
O11 La1 O15 C39 -124.8(5) . . . . ?
O9 La1 O15 C39 23.8(5) . . . . ?
O2 La1 O15 C39 157.2(5) . . . . ?
O10 La1 O15 C39 81.4(5) . . . . ?
Zn1 La1 O15 C39 -125.4(5) . . . . ?
Zn2 La1 O15 C39 -12.6(5) . . . . ?
O6 Zn2 O16 C39 34.6(3) . . . . ?
N4 Zn2 O16 C39 -134.0(3) . . . . ?
O9 Zn2 O16 C39 -45.9(3) . . . . ?
N3 Zn2 O16 C39 126.6(3) . . . . ?
La1 Zn2 O16 C39 -1.7(3) . . . . ?
Zn2 O16 C39 O15 -5.0(6) . . . . ?
Zn2 O16 C39 C40 178.2(3) . . . . ?
La1 O15 C39 O16 16.3(8) . . . . ?
La1 O15 C39 C40 -166.9(4) . . . . ?
